data_7221487
loop_
_publ_author_name
'de la Calle, C.'
'Fernandez-Diaz, M.T.'
'Alonso, J.A.'

_publ_section_title
;
 Polymorphism of Ba(1-x) Sr(x) Co O(3-delta) (0 <= x <= 1) perovskites: a
 thermal and structural study by neutron diffraction
;
_journal_name_full
;
Zeitschrift fuer Naturforschung, Teil B. Anorganische Chemie, Organische 
Chemie (42,1987-)
;
_journal_page_first 647
_journal_page_last 654
_journal_volume 63
_journal_year 2008
_chemical_formula_sum 'Ba0.5 Co O3 Sr0.5'
_chemical_name_systematic 'Ba0.5 Sr0.5 Co O3'
_space_group_IT_number 194
_symmetry_space_group_name_Hall '-P 6c 2c'
_symmetry_space_group_name_H-M 'P 63/m m c'
_cell_angle_alpha 90
_cell_angle_beta 90
_cell_angle_gamma 120
_cell_formula_units_Z 2
_cell_length_a 5.6008
_cell_length_b 5.6008
_cell_length_c 4.3344
_cell_volume 117.750
_citation_journal_id_ASTM ZNBSEN
_cod_data_source_file delaCalle_ZNBSEN_2008_1507.cif
_cod_data_source_block Ba0.5Co1O3Sr0.5
_cod_original_cell_volume 117.7497
_cod_original_formula_sum 'Ba0.5 Co1 O3 Sr0.5'
_cod_database_code 7221487

loop_
_symmetry_equiv_pos_as_xyz
x,y,z
x-y,x,z+1/2
-y,x-y,z
-x,-y,z+1/2
-x+y,-x,z
y,-x+y,z+1/2
-y,-x,-z+1/2
x-y,-y,-z
x,x-y,-z+1/2
y,x,-z
-x+y,y,-z+1/2
-x,-x+y,-z
-x,-y,-z
-x+y,-x,-z-1/2
y,-x+y,-z
x,y,-z-1/2
x-y,x,-z
-y,x-y,-z-1/2
y,x,z-1/2
-x+y,y,z
-x,-x+y,z-1/2
-y,-x,z
x-y,-y,z-1/2
x,x-y,z

loop_
_atom_site_label
_atom_site_type_symbol
_atom_site_fract_x
_atom_site_fract_y
_atom_site_fract_z
_atom_site_occupancy
_atom_site_U_iso_or_equiv
Ba1 Ba+2 0.3333 0.6667 0.75 0.5 0.0
O1 O-2 0.152 -0.152 0.25 1 0.0
Co1 Co+4 0 0 0 1 0.0
Sr2 Sr+2 0.3333 0.6667 0.75 0.5 0.0
